data_2215885
loop_
_publ_author_name
'Mattsson, Johan'
'Therrien, Bruno'

_publ_section_title
;
 Di-\m-chlorido-bis[chlorido(\h^6^-toluene)ruthenium(II)]
;
_journal_coeditor_code DN2246
_journal_issue 11
_journal_name_full 'Acta Crystallographica Section E'
_journal_page_first m2757
_journal_page_last m2757
_journal_paper_doi 10.1107/S1600536807050544
_journal_volume 63
_journal_year 2007
_chemical_formula_iupac '[Ru2 Cl4 (C7 H8)2]'
_chemical_formula_moiety 'C14 H16 Cl4 Ru2'
_chemical_formula_sum 'C14 H16 Cl4 Ru2'
_chemical_formula_weight 528.21
_chemical_name_systematic
;
Di-\m-chlorido-bis[chlorido(\h^6^-toluene)ruthenium(II)]
;
_space_group_IT_number 14
_symmetry_cell_setting monoclinic
_symmetry_space_group_name_Hall '-P 2ybc'
_symmetry_space_group_name_H-M 'P 1 21/c 1'
_atom_sites_solution_hydrogens geom
_atom_sites_solution_primary direct
_atom_sites_solution_secondary difmap
_audit_creation_method SHELXL97
_cell_angle_alpha 90.00
_cell_angle_beta 90.691(15)
_cell_angle_gamma 90.00
_cell_formula_units_Z 2
_cell_length_a 7.5144(10)
_cell_length_b 9.1350(10)
_cell_length_c 11.6595(13)
_cell_measurement_reflns_used 5559
_cell_measurement_temperature 173(2)
_cell_measurement_theta_max 26.05
_cell_measurement_theta_min 2.20
_cell_volume 800.30(16)
_computing_cell_refinement 'CELL in <i>IPDS Software</i> (Stoe & Cie, 2000)'
_computing_data_collection 'EXPOSE in <i>IPDS Software</i> (Stoe & Cie, 2000)'
_computing_data_reduction 'INTEGRATE in <i>IPDS Software</i> (Stoe & Cie, 2000)'
_computing_molecular_graphics 'ORTEP-3 (Farrugia, 1997)'
_computing_publication_material 'SHELXL97 (Sheldrick, 1997)'
_computing_structure_refinement 'SHELXL97 (Sheldrick, 1997)'
_computing_structure_solution 'SHELXS97 (Sheldrick, 1990)'
_diffrn_ambient_temperature 173(2)
_diffrn_detector_area_resol_mean 0.81\%A
_diffrn_measured_fraction_theta_full 0.991
_diffrn_measured_fraction_theta_max 0.991
_diffrn_measurement_device_type 'Stoe IPDS'
_diffrn_measurement_method '\f oscillation'
_diffrn_radiation_monochromator graphite
_diffrn_radiation_source 'fine-focus sealed tube'
_diffrn_radiation_type MoK\a
_diffrn_radiation_wavelength 0.71073
_diffrn_reflns_av_R_equivalents 0.1652
_diffrn_reflns_av_sigmaI/netI 0.0802
_diffrn_reflns_limit_h_max 9
_diffrn_reflns_limit_h_min -9
_diffrn_reflns_limit_k_max 11
_diffrn_reflns_limit_k_min -11
_diffrn_reflns_limit_l_max 14
_diffrn_reflns_limit_l_min -14
_diffrn_reflns_number 6143
_diffrn_reflns_theta_full 26.00
_diffrn_reflns_theta_max 26.00
_diffrn_reflns_theta_min 2.71
_diffrn_standards_decay_% 0
_diffrn_standards_interval_time 0
_diffrn_standards_number 0
_exptl_absorpt_coefficient_mu 2.540
_exptl_absorpt_correction_type none
_exptl_crystal_colour orange
_exptl_crystal_density_diffrn 2.192
_exptl_crystal_density_method 'not measured'
_exptl_crystal_description block
_exptl_crystal_F_000 512
_exptl_crystal_size_max 0.22
_exptl_crystal_size_mid 0.19
_exptl_crystal_size_min 0.18
_refine_diff_density_max 0.912
_refine_diff_density_min -0.859
_refine_ls_extinction_coef 0.0116(14)
_refine_ls_extinction_expression Fc^*^=kFc[1+0.001xFc^2^\l^3^/sin(2\q)]^-1/4^
_refine_ls_extinction_method 'SHELXL97 (Sheldrick, 1997)'
_refine_ls_goodness_of_fit_ref 1.068
_refine_ls_hydrogen_treatment constr
_refine_ls_matrix_type full
_refine_ls_number_parameters 93
_refine_ls_number_reflns 1567
_refine_ls_number_restraints 0
_refine_ls_restrained_S_all 1.068
_refine_ls_R_factor_all 0.0444
_refine_ls_R_factor_gt 0.0390
_refine_ls_shift/su_max 0.001
_refine_ls_shift/su_mean 0.000
_refine_ls_structure_factor_coef Fsqd
_refine_ls_weighting_details 'calc w=1/[\s^2^(Fo^2^)+(0.0382P)^2^] where P=(Fo^2^+2Fc^2^)/3'
_refine_ls_weighting_scheme calc
_refine_ls_wR_factor_gt 0.0796
_refine_ls_wR_factor_ref 0.0819
_reflns_number_gt 1332
_reflns_number_total 1567
_reflns_threshold_expression I>2\s(I)
_cod_data_source_file dn2246.cif
_cod_data_source_block I
_cod_depositor_comments
;
The following automatic conversions were performed:
'_symmetry_cell_setting' value 'Monoclinic' changed to 'monoclinic'
according to '/home/saulius/struct/CIF-dictionaries/cif_core.dic'
dictionary named 'cif_core.dic' version 2.4.1 from 2010-06-29.

Automatic conversion script
Id: cif_fix_enum 1527 2010-12-29 10:47:43Z saulius 

The following automatic conversions were performed:

'_symmetry_cell_setting' value 'Monoclinic' changed to 'monoclinic'
according to /home/saulius/struct/CIF-dictionaries/cif_core.dic
dictionary named 'cif_core.dic' version 2.4.1 from 2010-06-29.

Automatic conversion script
Id: cif_fix_values 1715 2011-07-08 13:25:40Z adriana 
;
_cod_original_sg_symbol_H-M 'P 21/c'
_cod_database_code 2215885
_cod_database_fobs_code 2215885

loop_
_symmetry_equiv_pos_as_xyz
'x, y, z'
'-x, y+1/2, -z+1/2'
'-x, -y, -z'
'x, -y-1/2, z-1/2'

loop_
_atom_site_type_symbol
_atom_site_label
_atom_site_fract_x
_atom_site_fract_y
_atom_site_fract_z
_atom_site_U_iso_or_equiv
_atom_site_adp_type
_atom_site_calc_flag
_atom_site_refinement_flags
_atom_site_occupancy
C C1 0.7146(6) -0.2107(4) 0.8576(4) 0.0344(9) Uani d . 1
C C2 0.5746(5) -0.1062(4) 0.8626(4) 0.0337(9) Uani d . 1
H H2 0.4809 -0.1215 0.9126 0.040 Uiso calc R 1
C C3 0.5750(6) 0.0186(5) 0.7941(4) 0.0375(10) Uani d . 1
H H3 0.4818 0.0853 0.7987 0.045 Uiso calc R 1
C C4 0.7162(6) 0.0448(6) 0.7172(4) 0.0441(11) Uani d . 1
H H4 0.7171 0.1279 0.6712 0.053 Uiso calc R 1
C C5 0.8533(6) -0.0569(6) 0.7126(4) 0.0460(12) Uani d . 1
H H5 0.9464 -0.0412 0.6623 0.055 Uiso calc R 1
C C6 0.8551(6) -0.1834(5) 0.7822(4) 0.0416(10) Uani d . 1
H H6 0.9496 -0.2488 0.7781 0.050 Uiso calc R 1
C C7 0.7188(8) -0.3395(5) 0.9370(5) 0.0579(13) Uani d . 1
H H7A 0.6257 -0.3301 0.9922 0.087 Uiso calc R 1
H H7B 0.8319 -0.3433 0.9760 0.087 Uiso calc R 1
H H7C 0.7014 -0.4278 0.8936 0.087 Uiso calc R 1
Cl Cl1 0.78551(15) 0.26134(10) 0.94473(10) 0.0429(3) Uani d . 1
Cl Cl2 1.14333(12) 0.04611(11) 0.90842(8) 0.0299(2) Uani d . 1
Ru Ru 0.82237(4) 0.01024(3) 0.88814(2) 0.02185(16) Uani d . 1

loop_
_atom_site_aniso_label
_atom_site_aniso_U_11
_atom_site_aniso_U_22
_atom_site_aniso_U_33
_atom_site_aniso_U_12
_atom_site_aniso_U_13
_atom_site_aniso_U_23
C1 0.039(2) 0.0254(16) 0.038(2) -0.0065(16) -0.0093(17) -0.0074(17)
C2 0.028(2) 0.042(2) 0.031(2) -0.0087(16) -0.0015(16) -0.0012(18)
C3 0.028(2) 0.044(2) 0.040(3) 0.0026(16) -0.0095(19) 0.0028(19)
C4 0.051(3) 0.054(2) 0.028(2) -0.013(2) -0.0102(19) 0.010(2)
C5 0.046(3) 0.071(3) 0.021(2) -0.016(2) 0.0109(19) -0.018(2)
C6 0.041(2) 0.040(2) 0.044(2) 0.0051(18) 0.0007(19) -0.028(2)
C7 0.077(3) 0.027(2) 0.069(3) -0.006(2) -0.021(3) 0.009(2)
Cl1 0.0576(7) 0.0247(5) 0.0467(6) 0.0059(4) 0.0130(5) -0.0036(4)
Cl2 0.0270(5) 0.0408(5) 0.0218(5) -0.0052(4) 0.0017(3) 0.0048(4)
Ru 0.0244(2) 0.0235(2) 0.0176(2) 0.00096(10) 0.00095(13) -0.00096(10)

loop_
_atom_type_symbol
_atom_type_description
_atom_type_scat_dispersion_real
_atom_type_scat_dispersion_imag
_atom_type_scat_source
C C 0.0033 0.0016 'International Tables Vol C Tables 4.2.6.8 and 6.1.1.4'
H H 0.0000 0.0000 'International Tables Vol C Tables 4.2.6.8 and 6.1.1.4'
Cl Cl 0.1484 0.1585 'International Tables Vol C Tables 4.2.6.8 and 6.1.1.4'
Ru Ru -1.2594 0.8363 'International Tables Vol C Tables 4.2.6.8 and 6.1.1.4'

loop_
_geom_angle_atom_site_label_1
_geom_angle_atom_site_label_2
_geom_angle_atom_site_label_3
_geom_angle_site_symmetry_1
_geom_angle_site_symmetry_3
_geom_angle
C6 C1 C2 . . 117.9(4)
C6 C1 C7 . . 121.1(4)
C2 C1 C7 . . 120.9(4)
C6 C1 Ru . . 70.1(2)
C2 C1 Ru . . 69.5(2)
C7 C1 Ru . . 128.0(3)
C3 C2 C1 . . 121.3(4)
C3 C2 Ru . . 70.7(2)
C1 C2 Ru . . 72.5(2)
C3 C2 H2 . . 119.3
C1 C2 H2 . . 119.3
Ru C2 H2 . . 130.1
C2 C3 C4 . . 120.5(4)
C2 C3 Ru . . 71.7(3)
C4 C3 Ru . . 71.2(3)
C2 C3 H3 . . 119.8
C4 C3 H3 . . 119.8
Ru C3 H3 . . 129.8
C5 C4 C3 . . 118.2(4)
C5 C4 Ru . . 70.9(3)
C3 C4 Ru . . 70.3(3)
C5 C4 H4 . . 120.9
C3 C4 H4 . . 120.9
Ru C4 H4 . . 130.3
C4 C5 C6 . . 121.8(4)
C4 C5 Ru . . 71.6(2)
C6 C5 Ru . . 71.7(2)
C4 C5 H5 . . 119.1
C6 C5 H5 . . 119.1
Ru C5 H5 . . 130.3
C1 C6 C5 . . 120.2(4)
C1 C6 Ru . . 72.4(2)
C5 C6 Ru . . 70.1(2)
C1 C6 H6 . . 119.9
C5 C6 H6 . . 119.9
Ru C6 H6 . . 130.1
C1 C7 H7A . . 109.5
C1 C7 H7B . . 109.5
H7A C7 H7B . . 109.5
C1 C7 H7C . . 109.5
H7A C7 H7C . . 109.5
H7B C7 H7C . . 109.5
Ru Cl2 Ru 3_757 . 99.12(3)
C3 Ru C5 . . 68.10(19)
C3 Ru C4 . . 38.42(17)
C5 Ru C4 . . 37.5(2)
C3 Ru C2 . . 37.67(16)
C5 Ru C2 . . 80.28(17)
C4 Ru C2 . . 68.71(17)
C3 Ru C6 . . 80.89(18)
C5 Ru C6 . . 38.12(19)
C4 Ru C6 . . 68.8(2)
C2 Ru C6 . . 67.93(16)
C3 Ru C1 . . 68.63(16)
C5 Ru C1 . . 68.22(18)
C4 Ru C1 . . 81.60(18)
C2 Ru C1 . . 38.02(15)
C6 Ru C1 . . 37.44(16)
C3 Ru Cl1 . . 90.25(12)
C5 Ru Cl1 . . 123.16(15)
C4 Ru Cl1 . . 94.09(15)
C2 Ru Cl1 . . 113.92(11)
C6 Ru Cl1 . . 161.26(14)
C1 Ru Cl1 . . 151.11(12)
C3 Ru Cl2 . 3_757 125.80(13)
C5 Ru Cl2 . 3_757 148.65(16)
C4 Ru Cl2 . 3_757 164.10(13)
C2 Ru Cl2 . 3_757 96.38(11)
C6 Ru Cl2 . 3_757 111.70(14)
C1 Ru Cl2 . 3_757 89.89(12)
Cl1 Ru Cl2 . 3_757 86.88(4)
C3 Ru Cl2 . . 153.12(13)
C5 Ru Cl2 . . 90.72(13)
C4 Ru Cl2 . . 115.01(13)
C2 Ru Cl2 . . 157.99(11)
C6 Ru Cl2 . . 92.63(12)
C1 Ru Cl2 . . 119.97(11)
Cl1 Ru Cl2 . . 87.84(4)
Cl2 Ru Cl2 3_757 . 80.88(4)

loop_
_geom_bond_atom_site_label_1
_geom_bond_atom_site_label_2
_geom_bond_site_symmetry_2
_geom_bond_distance
C1 C6 . 1.404(6)
C1 C2 . 1.422(5)
C1 C7 . 1.497(6)
C1 Ru . 2.202(4)
C2 C3 . 1.392(6)
C2 Ru . 2.162(4)
C2 H2 . 0.9300
C3 C4 . 1.418(6)
C3 Ru . 2.149(5)
C3 H3 . 0.9300
C4 C5 . 1.388(7)
C4 Ru . 2.161(5)
C4 H4 . 0.9300
C5 C6 . 1.412(7)
C5 Ru . 2.152(4)
C5 H5 . 0.9300
C6 Ru . 2.173(4)
C6 H6 . 0.9300
C7 H7A . 0.9600
C7 H7B . 0.9600
C7 H7C . 0.9600
Cl1 Ru . 2.4037(10)
Cl2 Ru 3_757 2.4378(10)
Cl2 Ru . 2.4426(10)
Ru Cl2 3_757 2.4378(10)

loop_
_geom_torsion_atom_site_label_1
_geom_torsion_atom_site_label_2
_geom_torsion_atom_site_label_3
_geom_torsion_atom_site_label_4
_geom_torsion_site_symmetry_1
_geom_torsion_site_symmetry_4
_geom_torsion
C6 C1 C2 C3 . . 0.8(6)
C7 C1 C2 C3 . . 176.1(4)
Ru C1 C2 C3 . . 53.3(4)
C6 C1 C2 Ru . . -52.5(3)
C7 C1 C2 Ru . . 122.8(4)
C1 C2 C3 C4 . . -0.1(7)
Ru C2 C3 C4 . . 54.0(4)
C1 C2 C3 Ru . . -54.1(4)
C2 C3 C4 C5 . . -0.1(7)
Ru C3 C4 C5 . . 54.1(4)
C2 C3 C4 Ru . . -54.2(4)
C3 C4 C5 C6 . . -0.3(7)
Ru C4 C5 C6 . . 53.5(4)
C3 C4 C5 Ru . . -53.8(4)
C2 C1 C6 C5 . . -1.2(6)
C7 C1 C6 C5 . . -176.5(4)
Ru C1 C6 C5 . . -53.4(4)
C2 C1 C6 Ru . . 52.2(3)
C7 C1 C6 Ru . . -123.1(4)
C4 C5 C6 C1 . . 1.0(7)
Ru C5 C6 C1 . . 54.4(4)
C4 C5 C6 Ru . . -53.4(4)
C2 C3 Ru C5 . . 102.9(3)
C4 C3 Ru C5 . . -29.7(3)
C2 C3 Ru C4 . . 132.6(4)
C4 C3 Ru C2 . . -132.6(4)
C2 C3 Ru C6 . . 65.5(3)
C4 C3 Ru C6 . . -67.1(3)
C2 C3 Ru C1 . . 28.7(2)
C4 C3 Ru C1 . . -103.9(3)
C2 C3 Ru Cl1 . . -131.1(2)
C4 C3 Ru Cl1 . . 96.3(3)
C2 C3 Ru Cl2 . 3_757 -44.8(3)
C4 C3 Ru Cl2 . 3_757 -177.4(2)
C2 C3 Ru Cl2 . . 143.2(2)
C4 C3 Ru Cl2 . . 10.5(4)
C4 C5 Ru C3 . . 30.4(3)
C6 C5 Ru C3 . . -103.6(3)
C6 C5 Ru C4 . . -134.0(4)
C4 C5 Ru C2 . . 67.6(3)
C6 C5 Ru C2 . . -66.5(3)
C4 C5 Ru C6 . . 134.0(4)
C4 C5 Ru C1 . . 105.2(3)
C6 C5 Ru C1 . . -28.9(3)
C4 C5 Ru Cl1 . . -44.7(3)
C6 C5 Ru Cl1 . . -178.8(2)
C4 C5 Ru Cl2 . 3_757 153.9(2)
C6 C5 Ru Cl2 . 3_757 19.9(4)
C4 C5 Ru Cl2 . . -132.6(3)
C6 C5 Ru Cl2 . . 93.3(3)
C5 C4 Ru C3 . . -131.0(4)
C3 C4 Ru C5 . . 131.0(4)
C5 C4 Ru C2 . . -102.1(3)
C3 C4 Ru C2 . . 28.9(3)
C5 C4 Ru C6 . . -28.4(3)
C3 C4 Ru C6 . . 102.5(3)
C5 C4 Ru C1 . . -65.0(3)
C3 C4 Ru C1 . . 66.0(3)
C5 C4 Ru Cl1 . . 143.8(3)
C3 C4 Ru Cl1 . . -85.2(3)
C5 C4 Ru Cl2 . 3_757 -123.2(5)
C3 C4 Ru Cl2 . 3_757 7.8(7)
C5 C4 Ru Cl2 . . 54.3(3)
C3 C4 Ru Cl2 . . -174.8(2)
C1 C2 Ru C3 . . 133.5(4)
C3 C2 Ru C5 . . -66.6(3)
C1 C2 Ru C5 . . 66.9(3)
C3 C2 Ru C4 . . -29.4(3)
C1 C2 Ru C4 . . 104.1(3)
C3 C2 Ru C6 . . -104.2(3)
C1 C2 Ru C6 . . 29.3(3)
C3 C2 Ru C1 . . -133.5(4)
C3 C2 Ru Cl1 . . 55.5(3)
C1 C2 Ru Cl1 . . -171.0(2)
C3 C2 Ru Cl2 . 3_757 144.9(3)
C1 C2 Ru Cl2 . 3_757 -81.6(2)
C3 C2 Ru Cl2 . . -133.7(3)
C1 C2 Ru Cl2 . . -0.2(5)
C1 C6 Ru C3 . . -66.6(3)
C5 C6 Ru C3 . . 65.9(3)
C1 C6 Ru C5 . . -132.5(4)
C1 C6 Ru C4 . . -104.5(3)
C5 C6 Ru C4 . . 28.0(3)
C1 C6 Ru C2 . . -29.7(2)
C5 C6 Ru C2 . . 102.8(3)
C5 C6 Ru C1 . . 132.5(4)
C1 C6 Ru Cl1 . . -129.3(4)
C5 C6 Ru Cl1 . . 3.2(6)
C1 C6 Ru Cl2 . 3_757 58.4(3)
C5 C6 Ru Cl2 . 3_757 -169.0(2)
C1 C6 Ru Cl2 . . 139.7(2)
C5 C6 Ru Cl2 . . -87.8(3)
C6 C1 Ru C3 . . 103.4(3)
C2 C1 Ru C3 . . -28.4(3)
C7 C1 Ru C3 . . -142.1(5)
C6 C1 Ru C5 . . 29.3(3)
C2 C1 Ru C5 . . -102.5(3)
C7 C1 Ru C5 . . 143.8(5)
C6 C1 Ru C4 . . 65.8(3)
C2 C1 Ru C4 . . -66.0(3)
C7 C1 Ru C4 . . -179.7(5)
C6 C1 Ru C2 . . 131.8(4)
C7 C1 Ru C2 . . -113.7(5)
C2 C1 Ru C6 . . -131.8(4)
C7 C1 Ru C6 . . 114.5(5)
C6 C1 Ru Cl1 . . 149.0(3)
C2 C1 Ru Cl1 . . 17.2(4)
C7 C1 Ru Cl1 . . -96.5(5)
C6 C1 Ru Cl2 . 3_757 -127.7(3)
C2 C1 Ru Cl2 . 3_757 100.5(2)
C7 C1 Ru Cl2 . 3_757 -13.2(4)
C6 C1 Ru Cl2 . . -48.3(3)
C2 C1 Ru Cl2 . . 179.9(2)
C7 C1 Ru Cl2 . . 66.2(5)
Ru Cl2 Ru C3 3_757 . 173.5(3)
Ru Cl2 Ru C5 3_757 . -149.65(15)
Ru Cl2 Ru C4 3_757 . -179.30(16)
Ru Cl2 Ru C2 3_757 . -84.4(3)
Ru Cl2 Ru C6 3_757 . -111.56(14)
Ru Cl2 Ru C1 3_757 . -84.55(14)
Ru Cl2 Ru Cl1 3_757 . 87.19(4)
Ru Cl2 Ru Cl2 3_757 3_757 0.0
